data_7227539
loop_
_publ_author_name
'Bednarska, Joanna'
'Zale\'sny, Robert'
'Wielgus, Ma\/lgorzata'
'J\;edrzejewska, Beata'
'Puttreddy, Rakesh'
'Rissanen, Kari'
'Bartkowiak, Wojciech'
'\%Agren, Hans'
'O\'smia\/lowski, Borys'

_publ_section_title
;
 Two-photon absorption of BF2-carrying compounds: insights from theory and
 experiment.
;
_journal_issue 8
_journal_name_full 'Physical chemistry chemical physics : PCCP'
_journal_page_first 5705
_journal_page_last 5708
_journal_paper_doi 10.1039/c7cp00063d
_journal_volume 19
_journal_year 2017
_chemical_formula_moiety 'C14 H12 B F2 N O2'
_chemical_formula_sum 'C14 H12 B F2 N O2'
_chemical_formula_weight 275.06
_chemical_name_systematic
;
 ?
;
_space_group_crystal_system monoclinic
_space_group_IT_number 14
_space_group_name_Hall '-P 2ybc'
_space_group_name_H-M_alt 'P 1 21/c 1'
_symmetry_space_group_name_Hall '-P 2ybc'
_symmetry_space_group_name_H-M 'P 1 21/c 1'
_atom_sites_solution_hydrogens geom
_audit_creation_date 2016-02-01
_audit_creation_method
;
Olex2 1.2
(compiled 2015.09.30 svn.r3233 for OlexSys, GUI svn.r5103)
;
_audit_update_record
;
2016-12-05 deposited with the CCDC.
2017-01-26 downloaded from the CCDC.
;
_cell_angle_alpha 90
_cell_angle_beta 91.266(4)
_cell_angle_gamma 90
_cell_formula_units_Z 8
_cell_length_a 15.2729(8)
_cell_length_b 6.9098(4)
_cell_length_c 23.4483(11)
_cell_measurement_reflns_used 1127
_cell_measurement_temperature 123.00(10)
_cell_measurement_theta_max 58.0840
_cell_measurement_theta_min 3.7470
_cell_volume 2474.0(2)
_computing_cell_refinement
;
CrysAlisPro, Agilent Technologies,
Version 1.171.37.31 (release 14-01-2014 CrysAlis171 .NET)
(compiled Jan 14 2014,18:38:05)
;
_computing_data_collection
;
CrysAlisPro, Agilent Technologies,
Version 1.171.37.31 (release 14-01-2014 CrysAlis171 .NET)
(compiled Jan 14 2014,18:38:05)
;
_computing_data_reduction
;
CrysAlisPro, Agilent Technologies,
Version 1.171.37.31 (release 14-01-2014 CrysAlis171 .NET)
(compiled Jan 14 2014,18:38:05)
;
_computing_molecular_graphics 'Olex2 (Dolomanov et al., 2009)'
_computing_publication_material 'Olex2 (Dolomanov et al., 2009)'
_computing_structure_refinement 'ShelXL (Sheldrick, 2015)'
_diffrn_ambient_environment N~2~
_diffrn_ambient_temperature 123.00(10)
_diffrn_detector 'CCD plate'
_diffrn_detector_area_resol_mean 5.1977
_diffrn_detector_type Atlas
_diffrn_measured_fraction_theta_full 0.998
_diffrn_measured_fraction_theta_max 0.977
_diffrn_measurement_details
;
#__ type_ start__ end____ width___ exp.time_
  1 omega -113.00  -14.00   1.0000    5.0000
omega____ theta____ kappa____ phi______ frames
    -      -40.8676  -57.0000 -150.0000 99

#__ type_ start__ end____ width___ exp.time_
  2 omega  -49.00   34.00   1.0000    5.0000
omega____ theta____ kappa____ phi______ frames
    -      -40.8676   37.0000    0.0000 83

#__ type_ start__ end____ width___ exp.time_
  3 omega   35.00   70.00   1.0000    5.0000
omega____ theta____ kappa____ phi______ frames
    -       40.8676  -99.0000    0.0000 35

#__ type_ start__ end____ width___ exp.time_
  4 omega  -27.00   73.00   1.0000    5.0000
omega____ theta____ kappa____ phi______ frames
    -       40.8676  -77.0000   90.0000 100

#__ type_ start__ end____ width___ exp.time_
  5 omega    4.00   31.00   1.0000    5.0000
omega____ theta____ kappa____ phi______ frames
    -       40.8676  -99.0000    0.0000 27

#__ type_ start__ end____ width___ exp.time_
  6 omega   33.00   45.00   1.0000   47.5000
omega____ theta____ kappa____ phi______ frames
    -      105.6154  -77.0000    0.0000 12
;
_diffrn_measurement_device 'four-circle diffractometer'
_diffrn_measurement_device_type 'SuperNova, Dual, Cu at zero, Atlas'
_diffrn_measurement_method '\w scans'
_diffrn_orient_matrix_UB_11 0.0495674000
_diffrn_orient_matrix_UB_12 -0.1042964000
_diffrn_orient_matrix_UB_13 0.0490401000
_diffrn_orient_matrix_UB_21 0.0389502000
_diffrn_orient_matrix_UB_22 0.1946057000
_diffrn_orient_matrix_UB_23 0.0200352000
_diffrn_orient_matrix_UB_31 -0.0788573000
_diffrn_orient_matrix_UB_32 0.0308735000
_diffrn_orient_matrix_UB_33 0.0390177000
_diffrn_radiation_monochromator mirror
_diffrn_radiation_probe x-ray
_diffrn_radiation_type CuK\a
_diffrn_radiation_wavelength 1.54184
_diffrn_reflns_av_unetI/netI 0.0549
_diffrn_reflns_Laue_measured_fraction_full 0.998
_diffrn_reflns_Laue_measured_fraction_max 0.977
_diffrn_reflns_limit_h_max 18
_diffrn_reflns_limit_h_min -18
_diffrn_reflns_limit_k_max 8
_diffrn_reflns_limit_k_min -8
_diffrn_reflns_limit_l_max 28
_diffrn_reflns_limit_l_min 0
_diffrn_reflns_number 4858
_diffrn_reflns_point_group_measured_fraction_full 0.998
_diffrn_reflns_point_group_measured_fraction_max 0.977
_diffrn_reflns_theta_full 67.684
_diffrn_reflns_theta_max 73.366
_diffrn_reflns_theta_min 3.771
_diffrn_source 'sealed X-ray tube'
_diffrn_source_type 'SuperNova (Cu) X-ray Source'
_exptl_absorpt_coefficient_mu 0.998
_exptl_absorpt_correction_T_max 1.00000
_exptl_absorpt_correction_T_min 0.92309
_exptl_absorpt_correction_type multi-scan
_exptl_absorpt_process_details
;
CrysAlisPro, Agilent Technologies,
Version 1.171.37.31 (release 14-01-2014 CrysAlis171 .NET)
(compiled Jan 14 2014,18:38:05)
Empirical absorption correction using spherical harmonics,
 implemented in SCALE3 ABSPACK scaling algorithm.
Empirical absorption correction using spherical harmonics,
 implemented in SCALE3 ABSPACK scaling algorithm.
;
_exptl_crystal_colour green
_exptl_crystal_colour_primary green
_exptl_crystal_density_diffrn 1.477
_exptl_crystal_description plate
_exptl_crystal_F_000 1136
_exptl_crystal_size_max 0.1115
_exptl_crystal_size_mid 0.0929
_exptl_crystal_size_min 0.0444
_refine_diff_density_max 0.361
_refine_diff_density_min -0.358
_refine_diff_density_rms 0.087
_refine_ls_extinction_method none
_refine_ls_goodness_of_fit_ref 1.168
_refine_ls_hydrogen_treatment constr
_refine_ls_matrix_type full
_refine_ls_number_parameters 364
_refine_ls_number_reflns 4858
_refine_ls_number_restraints 0
_refine_ls_restrained_S_all 1.168
_refine_ls_R_factor_all 0.1030
_refine_ls_R_factor_gt 0.0866
_refine_ls_shift/su_max 0.000
_refine_ls_shift/su_mean 0.000
_refine_ls_structure_factor_coef Fsqd
_refine_ls_weighting_details 'w=1/[\s^2^(Fo^2^)+(0.0639P)^2^+6.8209P] where P=(Fo^2^+2Fc^2^)/3'
_refine_ls_weighting_scheme calc
_refine_ls_wR_factor_gt 0.2297
_refine_ls_wR_factor_ref 0.2377
_reflns_Friedel_coverage 0.000
_reflns_number_gt 3886
_reflns_number_total 4858
_reflns_threshold_expression 'I > 2\s(I)'
_cod_data_source_file c7cp00063d2.cif
_cod_data_source_block Comp3
_cod_depositor_comments 'Adding full bibliography for 7227539--7227540.cif.'
_cod_database_code 7227539
_shelxl_version_number 2013-4
_chemical_oxdiff_formula 'C15 H10 N2 O1 B1 F2'
_shelx_space_group_comment
;
The symmetry employed for this shelxl refinement is uniquely defined
by the following loop, which should always be used as a source of
symmetry information in preference to the above space-group names.
They are only intended as comments.
;
_reflns_odcompleteness_completeness 39.80
_reflns_odcompleteness_iscentric 1
_reflns_odcompleteness_theta 66.97
_olex2_refinement_description
;
1. Twinned data refinement
 Scales: 0.757 0.243
2. Fixed Uiso
 At 1.2 times of:
  All C(H) groups
 At 1.5 times of:
  All C(H,H,H) groups
3.a Aromatic/amide H refined with riding coordinates:
 C1(H1), C2(H2), C3(H3), C4(H4), C6(H6), C9(H9), C10(H10), C12(H12), C13(H13),
 C15(H15), C16(H16), C17(H17), C18(H18), C20(H20), C23(H23), C24(H24), C26(H26),
  C27(H27)
3.b Idealised Me refined as rotating group:
 C14(H14A,H14B,H14C), C28(H28A,H28B,H28C)
;
_olex2_submission_special_instructions 'No special instructions were received'

loop_
_space_group_symop_operation_xyz
'x, y, z'
'-x, y+1/2, -z+1/2'
'-x, -y, -z'
'x, -y-1/2, z-1/2'

loop_
_atom_site_label
_atom_site_type_symbol
_atom_site_fract_x
_atom_site_fract_y
_atom_site_fract_z
_atom_site_U_iso_or_equiv
_atom_site_adp_type
_atom_site_occupancy
_atom_site_site_symmetry_order
_atom_site_calc_flag
_atom_site_refinement_flags_posn
F1 F 0.64437(19) 0.5002(5) 0.39364(13) 0.0419(7) Uani 1 1 d .
F2 F 0.64698(19) 0.1749(5) 0.38489(13) 0.0421(7) Uani 1 1 d .
F3 F 0.14180(19) 0.1711(5) 0.34161(12) 0.0422(7) Uani 1 1 d .
F4 F 0.1476(2) 0.4862(5) 0.36554(14) 0.0458(8) Uani 1 1 d .
O1 O 0.6126(2) 0.3657(7) 0.30576(14) 0.0456(11) Uani 1 1 d .
O2 O 0.6464(2) 0.3003(5) 0.03851(13) 0.0320(7) Uani 1 1 d .
O3 O 0.1113(2) 0.2596(7) 0.43358(14) 0.0442(10) Uani 1 1 d .
O4 O 0.1379(2) 0.0891(5) 0.69784(12) 0.0303(7) Uani 1 1 d .
N1 N 0.5071(2) 0.3310(6) 0.38450(15) 0.0247(8) Uani 1 1 d .
N2 N 0.0060(2) 0.3420(6) 0.35438(14) 0.0238(8) Uani 1 1 d .
C1 C 0.4897(3) 0.3262(8) 0.44084(19) 0.0310(10) Uani 1 1 d .
H1 H 0.5359 0.3333 0.4673 0.037 Uiso 1 1 calc R
C2 C 0.4062(3) 0.3111(7) 0.46000(18) 0.0298(10) Uani 1 1 d .
H2 H 0.3952 0.3096 0.4989 0.036 Uiso 1 1 calc R
C3 C 0.3375(3) 0.2980(7) 0.41969(19) 0.0278(9) Uani 1 1 d .
H3 H 0.2800 0.2873 0.4316 0.033 Uiso 1 1 calc R
C4 C 0.3552(3) 0.3011(7) 0.36266(18) 0.0264(9) Uani 1 1 d .
H4 H 0.3095 0.2935 0.3358 0.032 Uiso 1 1 calc R
C5 C 0.4416(3) 0.3156(6) 0.34470(18) 0.0233(8) Uani 1 1 d .
C6 C 0.4642(3) 0.3168(7) 0.28573(18) 0.0261(9) Uani 1 1 d .
H6 H 0.4196 0.3031 0.2584 0.031 Uiso 1 1 calc R
C7 C 0.5468(3) 0.3367(7) 0.26809(18) 0.0258(9) Uani 1 1 d .
C8 C 0.5735(3) 0.3293(6) 0.20821(18) 0.0242(9) Uani 1 1 d .
C9 C 0.5122(3) 0.3386(7) 0.16269(18) 0.0261(9) Uani 1 1 d .
H9 H 0.4529 0.3514 0.1702 0.031 Uiso 1 1 calc R
C10 C 0.5388(3) 0.3291(7) 0.10741(18) 0.0274(9) Uani 1 1 d .
H10 H 0.4974 0.3364 0.0778 0.033 Uiso 1 1 calc R
C11 C 0.6269(3) 0.3085(6) 0.09501(18) 0.0253(9) Uani 1 1 d .
C12 C 0.6886(3) 0.2986(7) 0.13923(19) 0.0288(10) Uani 1 1 d .
H12 H 0.7476 0.2831 0.1315 0.035 Uiso 1 1 calc R
C13 C 0.6612(3) 0.3121(7) 0.19500(18) 0.0270(9) Uani 1 1 d .
H13 H 0.7029 0.3096 0.2245 0.032 Uiso 1 1 calc R
C14 C 0.7362(3) 0.2796(8) 0.0243(2) 0.0355(11) Uani 1 1 d .
H14A H 0.7416 0.2828 -0.0164 0.053 Uiso 1 1 calc GR
H14B H 0.7581 0.1584 0.0387 0.053 Uiso 1 1 calc GR
H14C H 0.7696 0.3837 0.0410 0.053 Uiso 1 1 calc GR
C15 C -0.0112(3) 0.3786(8) 0.29855(18) 0.0301(10) Uani 1 1 d .
H15 H 0.0346 0.3786 0.2731 0.036 Uiso 1 1 calc R
C16 C -0.0946(3) 0.4157(7) 0.27864(19) 0.0309(10) Uani 1 1 d .
H16 H -0.1056 0.4416 0.2402 0.037 Uiso 1 1 calc R
C17 C -0.1624(3) 0.4137(7) 0.31710(19) 0.0265(9) Uani 1 1 d .
H17 H -0.2194 0.4396 0.3046 0.032 Uiso 1 1 calc R
C18 C -0.1452(3) 0.3738(6) 0.37341(18) 0.0251(9) Uani 1 1 d .
H18 H -0.1909 0.3698 0.3990 0.030 Uiso 1 1 calc R
C19 C -0.0592(3) 0.3391(6) 0.39259(18) 0.0229(8) Uani 1 1 d .
C20 C -0.0370(3) 0.2994(7) 0.45120(18) 0.0251(9) Uani 1 1 d .
H20 H -0.0815 0.2993 0.4777 0.030 Uiso 1 1 calc R
C21 C 0.0449(3) 0.2625(7) 0.46945(17) 0.0253(9) Uani 1 1 d .
C22 C 0.0703(3) 0.2153(6) 0.52927(17) 0.0242(9) Uani 1 1 d .
C23 C 0.0080(3) 0.1986(7) 0.57175(18) 0.0252(9) Uani 1 1 d .
H23 H -0.0510 0.2162 0.5624 0.030 Uiso 1 1 calc R
C24 C 0.0325(3) 0.1563(7) 0.62744(18) 0.0262(9) Uani 1 1 d .
H24 H -0.0097 0.1457 0.6552 0.031 Uiso 1 1 calc R
C25 C 0.1209(3) 0.1295(6) 0.64189(17) 0.0244(9) Uani 1 1 d .
C26 C 0.1839(3) 0.1441(7) 0.60010(18) 0.0280(9) Uani 1 1 d .
H26 H 0.2428 0.1251 0.6093 0.034 Uiso 1 1 calc R
C27 C 0.1579(3) 0.1874(7) 0.54453(18) 0.0254(9) Uani 1 1 d .
H27 H 0.2001 0.1981 0.5167 0.031 Uiso 1 1 calc R
C28 C 0.2282(3) 0.0742(8) 0.71576(19) 0.0331(10) Uani 1 1 d .
H28A H 0.2553 -0.0304 0.6958 0.050 Uiso 1 1 calc GR
H28B H 0.2317 0.0501 0.7561 0.050 Uiso 1 1 calc GR
H28C H 0.2578 0.1930 0.7074 0.050 Uiso 1 1 calc GR
B1 B 0.6064(3) 0.3419(8) 0.3666(2) 0.0285(11) Uani 1 1 d .
B2 B 0.1051(3) 0.3149(8) 0.3743(2) 0.0241(10) Uani 1 1 d .

loop_
_atom_site_aniso_label
_atom_site_aniso_U_11
_atom_site_aniso_U_22
_atom_site_aniso_U_33
_atom_site_aniso_U_23
_atom_site_aniso_U_13
_atom_site_aniso_U_12
F1 0.0287(15) 0.0511(18) 0.0459(16) -0.0143(14) 0.0031(12) -0.0093(13)
F2 0.0322(15) 0.0480(18) 0.0465(17) 0.0061(14) 0.0069(12) 0.0131(13)
F3 0.0300(15) 0.0566(19) 0.0397(15) -0.0151(14) -0.0075(11) 0.0142(13)
F4 0.0319(15) 0.0456(18) 0.0594(19) 0.0115(15) -0.0143(13) -0.0099(13)
O1 0.0176(15) 0.095(3) 0.0242(16) -0.0028(18) 0.0005(12) -0.0083(18)
O2 0.0356(18) 0.0386(19) 0.0219(15) -0.0019(13) 0.0017(12) -0.0011(15)
O3 0.0199(16) 0.090(3) 0.0230(16) 0.0105(17) 0.0009(12) 0.0074(18)
O4 0.0303(17) 0.0397(19) 0.0208(14) 0.0021(13) 0.0002(12) 0.0047(14)
N1 0.0198(17) 0.0300(19) 0.0242(17) -0.0010(14) -0.0005(13) 0.0011(15)
N2 0.0194(17) 0.031(2) 0.0206(16) -0.0022(14) 0.0004(13) -0.0010(14)
C1 0.025(2) 0.042(3) 0.026(2) -0.0038(19) -0.0019(17) 0.000(2)
C2 0.028(2) 0.039(3) 0.022(2) -0.0003(18) 0.0024(16) 0.000(2)
C3 0.019(2) 0.032(2) 0.032(2) -0.0004(18) 0.0027(16) 0.0024(17)
C4 0.019(2) 0.032(2) 0.028(2) 0.0038(18) -0.0035(16) 0.0010(17)
C5 0.021(2) 0.022(2) 0.027(2) -0.0002(16) -0.0034(16) 0.0015(16)
C6 0.022(2) 0.031(2) 0.025(2) 0.0001(17) -0.0047(16) 0.0006(17)
C7 0.023(2) 0.031(2) 0.024(2) 0.0006(17) -0.0050(16) 0.0026(18)
C8 0.026(2) 0.022(2) 0.024(2) 0.0012(16) 0.0001(16) 0.0006(17)
C9 0.021(2) 0.028(2) 0.029(2) -0.0002(17) -0.0018(16) -0.0023(17)
C10 0.030(2) 0.026(2) 0.026(2) -0.0010(17) -0.0064(17) -0.0028(18)
C11 0.030(2) 0.023(2) 0.023(2) 0.0018(16) 0.0029(16) -0.0011(17)
C12 0.021(2) 0.036(2) 0.029(2) 0.0037(18) 0.0013(17) 0.0041(18)
C13 0.026(2) 0.028(2) 0.027(2) 0.0024(17) -0.0037(16) -0.0017(18)
C14 0.033(2) 0.047(3) 0.027(2) 0.001(2) 0.0069(18) 0.000(2)
C15 0.025(2) 0.043(3) 0.022(2) -0.0010(18) 0.0019(16) -0.0015(19)
C16 0.032(2) 0.039(3) 0.022(2) -0.0009(18) -0.0055(17) 0.001(2)
C17 0.019(2) 0.029(2) 0.031(2) -0.0020(18) -0.0039(16) -0.0003(17)
C18 0.019(2) 0.027(2) 0.030(2) -0.0005(17) 0.0024(16) 0.0002(16)
C19 0.020(2) 0.022(2) 0.027(2) -0.0018(16) 0.0012(15) -0.0012(16)
C20 0.021(2) 0.029(2) 0.025(2) 0.0003(17) 0.0047(16) -0.0019(17)
C21 0.025(2) 0.031(2) 0.0202(19) -0.0011(16) 0.0030(16) -0.0011(18)
C22 0.025(2) 0.026(2) 0.021(2) -0.0017(16) -0.0009(15) -0.0008(17)
C23 0.022(2) 0.029(2) 0.025(2) -0.0009(17) -0.0014(16) -0.0011(17)
C24 0.025(2) 0.030(2) 0.024(2) 0.0007(17) 0.0064(16) -0.0002(17)
C25 0.032(2) 0.021(2) 0.0203(19) 0.0006(15) 0.0007(16) 0.0009(17)
C26 0.024(2) 0.034(2) 0.027(2) -0.0010(18) -0.0018(16) 0.0054(18)
C27 0.025(2) 0.028(2) 0.023(2) -0.0004(17) 0.0043(16) 0.0022(17)
C28 0.034(3) 0.039(3) 0.025(2) 0.0002(19) -0.0047(18) 0.009(2)
B1 0.021(2) 0.038(3) 0.026(2) -0.004(2) -0.0010(18) 0.001(2)
B2 0.018(2) 0.033(3) 0.021(2) -0.0015(19) 0.0027(17) -0.0004(19)

loop_
_atom_type_symbol
_atom_type_description
_atom_type_scat_dispersion_real
_atom_type_scat_dispersion_imag
_atom_type_scat_source
C C 0.0181 0.0091 'International Tables Vol C Tables 4.2.6.8 and 6.1.1.4'
H H 0.0000 0.0000 'International Tables Vol C Tables 4.2.6.8 and 6.1.1.4'
B B 0.0090 0.0039 'International Tables Vol C Tables 4.2.6.8 and 6.1.1.4'
F F 0.0727 0.0534 'International Tables Vol C Tables 4.2.6.8 and 6.1.1.4'
N N 0.0311 0.0180 'International Tables Vol C Tables 4.2.6.8 and 6.1.1.4'
O O 0.0492 0.0322 'International Tables Vol C Tables 4.2.6.8 and 6.1.1.4'

loop_
_exptl_crystal_face_index_h
_exptl_crystal_face_index_k
_exptl_crystal_face_index_l
_exptl_crystal_face_perp_dist
_exptl_oxdiff_crystal_face_indexfrac_h
_exptl_oxdiff_crystal_face_indexfrac_k
_exptl_oxdiff_crystal_face_indexfrac_l
_exptl_oxdiff_crystal_face_x
_exptl_oxdiff_crystal_face_y
_exptl_oxdiff_crystal_face_z
-10 0 1 0.0528 -10.0083 -0.0005 1.0077 -0.4466 -0.3697 0.8285
10 0 0 0.0325 10.0090 -0.0003 -0.0086 0.4957 0.3896 -0.7896
0 2 14 0.0400 -0.0025 1.9893 13.9823 0.4781 0.6672 0.6072
-2 -2 -14 0.0499 -1.9993 -1.9893 -13.9806 -0.5772 -0.7451 -0.4492
1 -4 4 0.0263 1.0274 -4.0050 4.0071 0.6651 -0.6591 -0.0483
-2 4 -3 0.0183 -2.0277 4.0042 -3.0071 -0.6656 0.6400 0.1662
3 -4 2 0.0254 3.0279 -4.0034 2.0071 0.6661 -0.6209 -0.2841
-8 0 10 0.0582 -8.0004 -0.0080 9.9983 0.0946 -0.1128 1.0208
-2 -4 -1 0.0279 -1.9786 -4.0008 -0.9861 0.2708 -0.8754 -0.0060
-4 1 -14 0.0453 -4.0190 1.0121 -13.9874 -0.9907 -0.2398 -0.1976

loop_
_geom_angle_atom_site_label_1
_geom_angle_atom_site_label_2
_geom_angle_atom_site_label_3
_geom_angle
C7 O1 B1 124.9(4)
C11 O2 C14 117.6(4)
C21 O3 B2 124.8(4)
C25 O4 C28 117.3(3)
C1 N1 C5 120.7(4)
C1 N1 B1 118.0(4)
C5 N1 B1 121.2(4)
C15 N2 C19 120.8(4)
C15 N2 B2 118.1(3)
C19 N2 B2 121.0(3)
N1 C1 H1 119.0
N1 C1 C2 121.9(4)
C2 C1 H1 119.0
C1 C2 H2 120.8
C1 C2 C3 118.3(4)
C3 C2 H2 120.8
C2 C3 H3 120.1
C4 C3 C2 119.8(4)
C4 C3 H3 120.1
C3 C4 H4 119.9
C3 C4 C5 120.2(4)
C5 C4 H4 119.9
N1 C5 C4 119.0(4)
N1 C5 C6 118.3(4)
C4 C5 C6 122.7(4)
C5 C6 H6 118.5
C7 C6 C5 123.0(4)
C7 C6 H6 118.5
O1 C7 C6 120.6(4)
O1 C7 C8 114.6(4)
C6 C7 C8 124.9(4)
C9 C8 C7 122.0(4)
C13 C8 C7 120.4(4)
C13 C8 C9 117.7(4)
C8 C9 H9 119.7
C10 C9 C8 120.7(4)
C10 C9 H9 119.7
C9 C10 H10 119.6
C9 C10 C11 120.8(4)
C11 C10 H10 119.6
O2 C11 C10 116.1(4)
O2 C11 C12 124.3(4)
C12 C11 C10 119.6(4)
C11 C12 H12 120.4
C13 C12 C11 119.2(4)
C13 C12 H12 120.4
C8 C13 H13 119.0
C12 C13 C8 122.0(4)
C12 C13 H13 119.0
O2 C14 H14A 109.5
O2 C14 H14B 109.5
O2 C14 H14C 109.5
H14A C14 H14B 109.5
H14A C14 H14C 109.5
H14B C14 H14C 109.5
N2 C15 H15 119.2
N2 C15 C16 121.6(4)
C16 C15 H15 119.2
C15 C16 H16 120.7
C15 C16 C17 118.5(4)
C17 C16 H16 120.7
C16 C17 H17 120.0
C18 C17 C16 120.0(4)
C18 C17 H17 120.0
C17 C18 H18 119.9
C17 C18 C19 120.2(4)
C19 C18 H18 119.9
N2 C19 C18 118.9(4)
N2 C19 C20 118.3(4)
C18 C19 C20 122.8(4)
C19 C20 H20 118.6
C21 C20 C19 122.9(4)
C21 C20 H20 118.6
O3 C21 C20 121.4(4)
O3 C21 C22 114.0(4)
C20 C21 C22 124.6(4)
C23 C22 C21 121.6(4)
C27 C22 C21 120.3(4)
C27 C22 C23 118.1(4)
C22 C23 H23 119.5
C24 C23 C22 121.1(4)
C24 C23 H23 119.5
C23 C24 H24 120.1
C23 C24 C25 119.9(4)
C25 C24 H24 120.1
O4 C25 C24 115.1(4)
O4 C25 C26 125.0(4)
C26 C25 C24 119.9(4)
C25 C26 H26 120.3
C27 C26 C25 119.3(4)
C27 C26 H26 120.3
C22 C27 H27 119.1
C26 C27 C22 121.7(4)
C26 C27 H27 119.1
O4 C28 H28A 109.5
O4 C28 H28B 109.5
O4 C28 H28C 109.5
H28A C28 H28B 109.5
H28A C28 H28C 109.5
H28B C28 H28C 109.5
F1 B1 O1 109.1(4)
F1 B1 N1 108.1(4)
F2 B1 F1 109.8(4)
F2 B1 O1 111.4(4)
F2 B1 N1 107.8(4)
O1 B1 N1 110.6(4)
F3 B2 O3 108.9(4)
F3 B2 N2 108.6(4)
F4 B2 F3 109.9(4)
F4 B2 O3 110.6(4)
F4 B2 N2 107.9(4)
O3 B2 N2 110.9(3)

loop_
_geom_bond_atom_site_label_1
_geom_bond_atom_site_label_2
_geom_bond_distance
F1 B1 1.385(6)
F2 B1 1.374(6)
F3 B2 1.381(6)
F4 B2 1.367(6)
O1 C7 1.338(5)
O1 B1 1.442(6)
O2 C11 1.366(5)
O2 C14 1.426(6)
O3 C21 1.332(5)
O3 B2 1.444(6)
O4 C25 1.361(5)
O4 C28 1.436(6)
N1 C1 1.354(6)
N1 C5 1.358(5)
N1 B1 1.583(6)
N2 C15 1.353(6)
N2 C19 1.355(5)
N2 B2 1.585(6)
C1 H1 0.9300
C1 C2 1.365(6)
C2 H2 0.9300
C2 C3 1.400(7)
C3 H3 0.9300
C3 C4 1.370(6)
C4 H4 0.9300
C4 C5 1.398(6)
C5 C6 1.433(6)
C6 H6 0.9300
C6 C7 1.344(6)
C7 C8 1.471(6)
C8 C9 1.406(6)
C8 C13 1.386(6)
C9 H9 0.9300
C9 C10 1.368(6)
C10 H10 0.9300
C10 C11 1.390(6)
C11 C12 1.387(6)
C12 H12 0.9300
C12 C13 1.385(6)
C13 H13 0.9300
C14 H14A 0.9600
C14 H14B 0.9600
C14 H14C 0.9600
C15 H15 0.9300
C15 C16 1.372(7)
C16 H16 0.9300
C16 C17 1.388(7)
C17 H17 0.9300
C17 C18 1.368(6)
C18 H18 0.9300
C18 C19 1.400(6)
C19 C20 1.435(6)
C20 H20 0.9300
C20 C21 1.337(6)
C21 C22 1.484(6)
C22 C23 1.398(6)
C22 C27 1.390(6)
C23 H23 0.9300
C23 C24 1.382(6)
C24 H24 0.9300
C24 C25 1.397(6)
C25 C26 1.392(6)
C26 H26 0.9300
C26 C27 1.386(6)
C27 H27 0.9300
C28 H28A 0.9600
C28 H28B 0.9600
C28 H28C 0.9600

loop_
_geom_torsion_atom_site_label_1
_geom_torsion_atom_site_label_2
_geom_torsion_atom_site_label_3
_geom_torsion_atom_site_label_4
_geom_torsion
O1 C7 C8 C9 -167.1(4)
O1 C7 C8 C13 13.1(7)
O2 C11 C12 C13 178.8(4)
O3 C21 C22 C23 -175.5(4)
O3 C21 C22 C27 4.9(6)
O4 C25 C26 C27 -179.6(4)
N1 C1 C2 C3 0.8(8)
N1 C5 C6 C7 -1.5(7)
N2 C15 C16 C17 -0.5(8)
N2 C19 C20 C21 -1.0(7)
C1 N1 C5 C4 2.1(7)
C1 N1 C5 C6 -178.5(4)
C1 N1 B1 F1 -54.8(6)
C1 N1 B1 F2 63.8(5)
C1 N1 B1 O1 -174.2(4)
C1 C2 C3 C4 -0.2(7)
C2 C3 C4 C5 0.5(7)
C3 C4 C5 N1 -1.5(7)
C3 C4 C5 C6 179.1(4)
C4 C5 C6 C7 177.9(5)
C5 N1 C1 C2 -1.8(7)
C5 N1 B1 F1 128.9(4)
C5 N1 B1 F2 -112.5(4)
C5 N1 B1 O1 9.6(6)
C5 C6 C7 O1 -3.1(8)
C5 C6 C7 C8 176.9(4)
C6 C7 C8 C9 12.9(7)
C6 C7 C8 C13 -166.9(5)
C7 O1 B1 F1 -133.5(5)
C7 O1 B1 F2 105.0(6)
C7 O1 B1 N1 -14.8(7)
C7 C8 C9 C10 -179.2(4)
C7 C8 C13 C12 177.9(4)
C8 C9 C10 C11 0.5(7)
C9 C8 C13 C12 -1.9(7)
C9 C10 C11 O2 179.9(4)
C9 C10 C11 C12 -0.3(7)
C10 C11 C12 C13 -0.9(7)
C11 C12 C13 C8 2.0(7)
C13 C8 C9 C10 0.6(7)
C14 O2 C11 C10 179.9(4)
C14 O2 C11 C12 0.2(7)
C15 N2 C19 C18 0.3(6)
C15 N2 C19 C20 180.0(4)
C15 N2 B2 F3 -55.1(5)
C15 N2 B2 F4 64.0(5)
C15 N2 B2 O3 -174.7(4)
C15 C16 C17 C18 -0.5(7)
C16 C17 C18 C19 1.4(7)
C17 C18 C19 N2 -1.3(7)
C17 C18 C19 C20 179.1(4)
C18 C19 C20 C21 178.7(5)
C19 N2 C15 C16 0.6(7)
C19 N2 B2 F3 128.5(4)
C19 N2 B2 F4 -112.4(4)
C19 N2 B2 O3 8.8(6)
C19 C20 C21 O3 -0.4(7)
C19 C20 C21 C22 -178.2(4)
C20 C21 C22 C23 2.4(7)
C20 C21 C22 C27 -177.2(5)
C21 O3 B2 F3 -130.0(5)
C21 O3 B2 F4 109.0(5)
C21 O3 B2 N2 -10.6(7)
C21 C22 C23 C24 -179.4(4)
C21 C22 C27 C26 179.7(4)
C22 C23 C24 C25 0.0(7)
C23 C22 C27 C26 0.0(7)
C23 C24 C25 O4 179.8(4)
C23 C24 C25 C26 -0.5(7)
C24 C25 C26 C27 0.7(7)
C25 C26 C27 C22 -0.5(7)
C27 C22 C23 C24 0.2(7)
C28 O4 C25 C24 -175.6(4)
C28 O4 C25 C26 4.7(7)
B1 O1 C7 C6 12.5(8)
B1 O1 C7 C8 -167.5(5)
B1 N1 C1 C2 -178.1(5)
B1 N1 C5 C4 178.3(4)
B1 N1 C5 C6 -2.3(6)
B2 O3 C21 C20 7.1(8)
B2 O3 C21 C22 -174.9(4)
B2 N2 C15 C16 -175.9(5)
B2 N2 C19 C18 176.6(4)
B2 N2 C19 C20 -3.7(6)

loop_
_twin_individual_id
_twin_individual_mass_fraction_refined
1 0.757(5)
2 0.243(5)
